data_4078060
loop_
_publ_author_name
'Blasberg, Florian'
'Bolte, Michael'
'Lerner, Hans-Wolfram'
'Wagner, Matthias'

_publ_section_title
;
 Mononuclear (O,O&#x2032; orN,N&#x2032;) and Heterodinuclear (O,O&#x2032;
 andN,N&#x2032;) Transition-Metal Complexes ofortho-Quinoid
 Bis(pyrazol-1-yl)methane Ligands
;
_journal_issue 8
_journal_name_full Organometallics
_journal_page_first 3213
_journal_paper_doi 10.1021/om3000746
_journal_volume 31
_journal_year 2012
_chemical_formula_moiety 'C30 H40 N5 O2, N O3, 1.5(H2 O)'
_chemical_formula_sum 'C30 H43 N6 O6.5'
_chemical_formula_weight 591.70
_chemical_name_systematic ?
_space_group_IT_number 88
_symmetry_cell_setting tetragonal
_symmetry_space_group_name_Hall '-I 4ad'
_symmetry_space_group_name_H-M 'I 41/a :2'
_atom_sites_solution_hydrogens geom
_atom_sites_solution_primary direct
_atom_sites_solution_secondary difmap
_audit_creation_method SHELXL-97
_cell_angle_alpha 90.00
_cell_angle_beta 90.00
_cell_angle_gamma 90.00
_cell_formula_units_Z 32
_cell_length_a 34.6611(4)
_cell_length_b 34.6611(4)
_cell_length_c 22.3350(3)
_cell_measurement_reflns_used 172686
_cell_measurement_temperature 193(2)
_cell_measurement_theta_max 67.66
_cell_measurement_theta_min 2.36
_cell_volume 26833.1(6)
_computing_cell_refinement 'X-Area (Stoe & Cie, 2001)'
_computing_data_collection 'X-Area (Stoe & Cie, 2001)'
_computing_data_reduction 'X-Area (Stoe & Cie, 2001)'
_computing_molecular_graphics 'XP (Sheldrick, 2008)'
_computing_publication_material SHELXL97
_computing_structure_refinement 'SHELXL97 (Sheldrick, 2008) '
_computing_structure_solution 'SHELXS97 (Sheldrick, 2008) '
_diffrn_ambient_temperature 193(2)
_diffrn_measured_fraction_theta_full 1.000
_diffrn_measured_fraction_theta_max 1.000
_diffrn_measurement_device_type 'STOE IPDS II two-circle-diffractometer'
_diffrn_measurement_method \w
_diffrn_radiation_monochromator graphite
_diffrn_radiation_source 'fine-focus sealed tube'
_diffrn_radiation_type CuK\a
_diffrn_radiation_wavelength 1.54178
_diffrn_reflns_av_R_equivalents 0.1571
_diffrn_reflns_av_sigmaI/netI 0.0399
_diffrn_reflns_limit_h_max 40
_diffrn_reflns_limit_h_min -40
_diffrn_reflns_limit_k_max 40
_diffrn_reflns_limit_k_min -40
_diffrn_reflns_limit_l_max 25
_diffrn_reflns_limit_l_min -25
_diffrn_reflns_number 244174
_diffrn_reflns_theta_full 63.68
_diffrn_reflns_theta_max 63.68
_diffrn_reflns_theta_min 2.35
_diffrn_standards_number 0
_exptl_absorpt_coefficient_mu 0.684
_exptl_absorpt_correction_type none
_exptl_crystal_colour colourless
_exptl_crystal_density_diffrn 1.172
_exptl_crystal_density_method 'not measured'
_exptl_crystal_description plate
_exptl_crystal_F_000 10144
_exptl_crystal_size_max 0.50
_exptl_crystal_size_mid 0.26
_exptl_crystal_size_min 0.07
_refine_diff_density_max 1.531
_refine_diff_density_min -0.607
_refine_diff_density_rms 0.082
_refine_ls_extinction_coef 0.00029(5)
_refine_ls_extinction_expression Fc^*^=kFc[1+0.001xFc^2^\l^3^/sin(2\q)]^-1/4^
_refine_ls_extinction_method SHELXL
_refine_ls_goodness_of_fit_ref 1.533
_refine_ls_hydrogen_treatment constr
_refine_ls_matrix_type full
_refine_ls_number_parameters 770
_refine_ls_number_reflns 11025
_refine_ls_number_restraints 0
_refine_ls_restrained_S_all 1.533
_refine_ls_R_factor_all 0.1308
_refine_ls_R_factor_gt 0.1109
_refine_ls_shift/su_max 0.001
_refine_ls_shift/su_mean 0.000
_refine_ls_structure_factor_coef Fsqd
_refine_ls_weighting_details 'calc w=1/[\s^2^(Fo^2^)+(0.2000P)^2^] where P=(Fo^2^+2Fc^2^)/3'
_refine_ls_weighting_scheme calc
_refine_ls_wR_factor_gt 0.3432
_refine_ls_wR_factor_ref 0.3694
_reflns_number_gt 7870
_reflns_number_total 11025
_reflns_threshold_expression I>2\s(I)
_cod_data_source_file om3000746_si_002.cif
_cod_data_source_block 8
_cod_depositor_comments
;
The following automatic conversions were performed:

'_symmetry_cell_setting' value 'Tetragonal' changed to 'tetragonal'
according to /home/saulius/struct/CIF-dictionaries/cif_core.dic
dictionary named 'cif_core.dic' version 2.4.1 from 2010-06-29.

Automatic conversion script
Id: cif_fix_values 1715 2011-07-08 13:25:40Z adriana 
;
_cod_original_sg_symbol_H-M I41/a
_cod_original_formula_sum 'C30 H43 N6 O6.50'
_cod_database_code 4078060

loop_
_symmetry_equiv_pos_as_xyz
'x, y, z'
'-y+3/4, x+1/4, z+1/4'
'-x+1/2, -y, z+1/2'
'y+3/4, -x+3/4, z+3/4'
'x+1/2, y+1/2, z+1/2'
'-y+5/4, x+3/4, z+3/4'
'-x+1, -y+1/2, z+1'
'y+5/4, -x+5/4, z+5/4'
'-x, -y, -z'
'y-3/4, -x-1/4, -z-1/4'
'x-1/2, y, -z-1/2'
'-y-3/4, x-3/4, -z-3/4'
'-x+1/2, -y+1/2, -z+1/2'
'y-1/4, -x+1/4, -z+1/4'
'x, y+1/2, -z'
'-y-1/4, x-1/4, -z-1/4'

loop_
_atom_site_label
_atom_site_type_symbol
_atom_site_fract_x
_atom_site_fract_y
_atom_site_fract_z
_atom_site_U_iso_or_equiv
_atom_site_adp_type
_atom_site_occupancy
_atom_site_symmetry_multiplicity
_atom_site_calc_flag
_atom_site_refinement_flags
C1 C 0.41955(11) 0.95893(12) 0.95222(18) 0.0602(9) Uani 1 1 d .
H1 H 0.4086 0.9586 0.9936 0.072 Uiso 1 1 calc R
N1 N 0.44475(10) 0.92518(10) 0.94632(16) 0.0641(9) Uani 1 1 d .
N2 N 0.43476(12) 0.89312(12) 0.9781(2) 0.0792(11) Uani 1 1 d .
C3 C 0.45697(15) 0.86518(15) 0.9562(3) 0.0854(15) Uani 1 1 d .
C4 C 0.48071(16) 0.87925(17) 0.9118(3) 0.0920(17) Uani 1 1 d .
H4 H 0.4995 0.8651 0.8899 0.110 Uiso 1 1 calc R
C5 C 0.47198(13) 0.91805(16) 0.9051(2) 0.0778(13) Uani 1 1 d .
H5 H 0.4829 0.9357 0.8773 0.093 Uiso 1 1 calc R
C6 C 0.4523(2) 0.82424(17) 0.9797(4) 0.119(3) Uani 1 1 d .
C7 C 0.4907(4) 0.8054(4) 0.9732(14) 0.42(2) Uani 1 1 d .
H7A H 0.5097 0.8190 0.9979 0.625 Uiso 1 1 calc R
H7B H 0.4987 0.8063 0.9312 0.625 Uiso 1 1 calc R
H7C H 0.4890 0.7784 0.9863 0.625 Uiso 1 1 calc R
C8 C 0.4239(5) 0.8039(3) 0.9407(6) 0.212(6) Uani 1 1 d .
H8A H 0.3991 0.8175 0.9420 0.318 Uiso 1 1 calc R
H8B H 0.4204 0.7774 0.9551 0.318 Uiso 1 1 calc R
H8C H 0.4335 0.8034 0.8995 0.318 Uiso 1 1 calc R
C9 C 0.4324(5) 0.8233(3) 1.0423(6) 0.227(7) Uani 1 1 d .
H9A H 0.4074 0.8364 1.0399 0.340 Uiso 1 1 calc R
H9B H 0.4488 0.8366 1.0715 0.340 Uiso 1 1 calc R
H9C H 0.4286 0.7965 1.0547 0.340 Uiso 1 1 calc R
N11 N 0.44219(9) 0.99399(10) 0.94606(15) 0.0609(8) Uani 1 1 d .
N12 N 0.45544(10) 1.00496(11) 0.89144(15) 0.0652(9) Uani 1 1 d .
C13 C 0.47542(12) 1.03757(13) 0.9021(2) 0.0666(10) Uani 1 1 d .
C14 C 0.47488(13) 1.04647(14) 0.9637(2) 0.0694(11) Uani 1 1 d .
H14 H 0.4869 1.0678 0.9828 0.083 Uiso 1 1 calc R
C15 C 0.45358(12) 1.01821(13) 0.99036(19) 0.0647(10) Uani 1 1 d .
H15 H 0.4478 1.0159 1.0318 0.078 Uiso 1 1 calc R
C16 C 0.49605(14) 1.05748(16) 0.8511(2) 0.0811(13) Uani 1 1 d .
C17 C 0.5284(3) 1.0301(3) 0.8281(5) 0.175(5) Uani 1 1 d .
H17A H 0.5169 1.0059 0.8143 0.262 Uiso 1 1 calc R
H17B H 0.5465 1.0248 0.8607 0.262 Uiso 1 1 calc R
H17C H 0.5421 1.0425 0.7949 0.262 Uiso 1 1 calc R
C18 C 0.5166(4) 1.0917(4) 0.8733(5) 0.228(8) Uani 1 1 d .
H18A H 0.5333 1.0844 0.9068 0.342 Uiso 1 1 calc R
H18B H 0.4978 1.1110 0.8868 0.342 Uiso 1 1 calc R
H18C H 0.5323 1.1026 0.8410 0.342 Uiso 1 1 calc R
C19 C 0.4692(3) 1.0631(3) 0.8003(3) 0.142(3) Uani 1 1 d .
H19A H 0.4579 1.0382 0.7890 0.213 Uiso 1 1 calc R
H19B H 0.4833 1.0738 0.7662 0.213 Uiso 1 1 calc R
H19C H 0.4487 1.0809 0.8122 0.213 Uiso 1 1 calc R
C21 C 0.38600(11) 0.95717(11) 0.90854(16) 0.0562(9) Uani 1 1 d .
C22 C 0.37726(11) 0.92314(11) 0.87797(17) 0.0565(9) Uani 1 1 d .
H22 H 0.3936 0.9014 0.8832 0.068 Uiso 1 1 calc R
C23 C 0.34604(11) 0.91983(11) 0.84069(17) 0.0566(9) Uani 1 1 d .
O23 O 0.34071(8) 0.88598(8) 0.81149(14) 0.0680(8) Uani 1 1 d .
H23 H 0.3173 0.8834 0.8028 0.102 Uiso 1 1 calc R
C24 C 0.32094(11) 0.95108(11) 0.83316(17) 0.0545(9) Uani 1 1 d .
O24 O 0.28984(8) 0.94537(8) 0.79670(13) 0.0644(7) Uani 1 1 d .
H24 H 0.2759 0.9652 0.7969 0.097 Uiso 1 1 calc R
C25 C 0.32846(11) 0.98496(11) 0.86287(18) 0.0574(9) Uani 1 1 d .
H25 H 0.3117 1.0064 0.8582 0.069 Uiso 1 1 calc R
C26 C 0.36061(11) 0.98796(11) 0.89983(17) 0.0562(9) Uani 1 1 d .
N31 N 0.36618(9) 1.02514(9) 0.92978(14) 0.0572(8) Uani 1 1 d .
C32 C 0.37998(13) 1.05529(12) 0.89922(18) 0.0648(10) Uani 1 1 d .
H32 H 0.3866 1.0523 0.8582 0.078 Uiso 1 1 calc R
C33 C 0.38470(15) 1.09032(13) 0.9262(2) 0.0730(11) Uani 1 1 d .
H33 H 0.3946 1.1114 0.9038 0.088 Uiso 1 1 calc R
C34 C 0.37510(12) 1.09551(13) 0.9864(2) 0.0662(10) Uani 1 1 d .
C35 C 0.36031(13) 1.06376(13) 1.0167(2) 0.0679(11) Uani 1 1 d .
H35 H 0.3531 1.0660 1.0575 0.082 Uiso 1 1 calc R
C36 C 0.35609(12) 1.02919(13) 0.98777(18) 0.0631(10) Uani 1 1 d .
H36 H 0.3459 1.0077 1.0089 0.076 Uiso 1 1 calc R
C37 C 0.38039(16) 1.13423(14) 1.0178(2) 0.0812(13) Uani 1 1 d .
C38 C 0.4029(3) 1.1273(2) 1.0762(4) 0.151(4) Uani 1 1 d .
H38A H 0.4064 1.1519 1.0972 0.227 Uiso 1 1 calc R
H38B H 0.4282 1.1162 1.0668 0.227 Uiso 1 1 calc R
H38C H 0.3885 1.1095 1.1018 0.227 Uiso 1 1 calc R
C39 C 0.4016(3) 1.16266(19) 0.9789(4) 0.131(3) Uani 1 1 d .
H39A H 0.4047 1.1871 1.0005 0.196 Uiso 1 1 calc R
H39B H 0.3869 1.1671 0.9421 0.196 Uiso 1 1 calc R
H39C H 0.4271 1.1523 0.9688 0.196 Uiso 1 1 calc R
C40 C 0.3394(2) 1.1506(2) 1.0299(4) 0.134(3) Uani 1 1 d .
H40A H 0.3416 1.1754 1.0507 0.201 Uiso 1 1 calc R
H40B H 0.3249 1.1325 1.0549 0.201 Uiso 1 1 calc R
H40C H 0.3259 1.1543 0.9918 0.201 Uiso 1 1 calc R
N41 N 0.3641(2) 0.9585(2) 1.1149(4) 0.137(2) Uani 1 1 d .
O41 O 0.3446(3) 0.9521(2) 1.1515(3) 0.222(5) Uani 1 1 d .
O42 O 0.38058(14) 0.9231(3) 1.0783(2) 0.177(3) Uani 1 1 d .
O43 O 0.3772(2) 0.99093(16) 1.1086(3) 0.157(3) Uani 1 1 d .
C1A C 0.22919(12) 0.82868(11) 0.88462(19) 0.0602(9) Uani 1 1 d .
H1A H 0.2194 0.8375 0.8448 0.072 Uiso 1 1 calc R
N1A N 0.25137(10) 0.79333(9) 0.87537(15) 0.0610(8) Uani 1 1 d .
N2A N 0.27508(9) 0.79099(9) 0.82717(15) 0.0595(8) Uani 1 1 d .
C3A C 0.29210(12) 0.75649(11) 0.83137(19) 0.0599(9) Uani 1 1 d .
C4A C 0.27888(14) 0.73736(13) 0.8827(2) 0.0753(12) Uani 1 1 d .
H4A H 0.2865 0.7125 0.8961 0.090 Uiso 1 1 calc R
C5A C 0.25322(14) 0.76095(13) 0.9093(2) 0.0743(12) Uani 1 1 d .
H5A H 0.2392 0.7559 0.9449 0.089 Uiso 1 1 calc R
C6A C 0.32201(12) 0.74360(12) 0.7866(2) 0.0650(10) Uani 1 1 d .
C7A C 0.31658(17) 0.70026(15) 0.7740(3) 0.0889(15) Uani 1 1 d .
H7A1 H 0.3356 0.6918 0.7444 0.133 Uiso 1 1 calc R
H7A2 H 0.2905 0.6957 0.7585 0.133 Uiso 1 1 calc R
H7A3 H 0.3201 0.6857 0.8112 0.133 Uiso 1 1 calc R
C8A C 0.36201(15) 0.7498(2) 0.8128(3) 0.1040(19) Uani 1 1 d .
H8A1 H 0.3815 0.7416 0.7837 0.156 Uiso 1 1 calc R
H8A2 H 0.3647 0.7345 0.8495 0.156 Uiso 1 1 calc R
H8A3 H 0.3656 0.7772 0.8221 0.156 Uiso 1 1 calc R
C9A C 0.31798(17) 0.76483(17) 0.7272(2) 0.0880(15) Uani 1 1 d .
H9A1 H 0.3376 0.7554 0.6991 0.132 Uiso 1 1 calc R
H9A2 H 0.3215 0.7926 0.7336 0.132 Uiso 1 1 calc R
H9A3 H 0.2922 0.7601 0.7105 0.132 Uiso 1 1 calc R
N11A N 0.19616(9) 0.82093(10) 0.92278(15) 0.0592(8) Uani 1 1 d .
N12A N 0.16185(10) 0.81105(10) 0.89749(15) 0.0609(8) Uani 1 1 d .
C13A C 0.13791(12) 0.80599(11) 0.9437(2) 0.0623(10) Uani 1 1 d .
C14A C 0.15702(13) 0.81267(14) 0.9986(2) 0.0719(11) Uani 1 1 d .
H14A H 0.1463 0.8108 1.0377 0.086 Uiso 1 1 calc R
C15A C 0.19423(14) 0.82232(14) 0.98386(19) 0.0685(11) Uani 1 1 d .
H15A H 0.2145 0.8287 1.0107 0.082 Uiso 1 1 calc R
C16A C 0.09595(13) 0.79638(14) 0.9348(2) 0.0741(12) Uani 1 1 d .
C17A C 0.08737(18) 0.7886(3) 0.8699(3) 0.129(3) Uani 1 1 d .
H17D H 0.0599 0.7826 0.8652 0.193 Uiso 1 1 calc R
H17E H 0.1029 0.7667 0.8561 0.193 Uiso 1 1 calc R
H17F H 0.0937 0.8115 0.8461 0.193 Uiso 1 1 calc R
C18A C 0.07216(18) 0.8303(2) 0.9567(5) 0.133(3) Uani 1 1 d .
H18D H 0.0447 0.8247 0.9510 0.200 Uiso 1 1 calc R
H18E H 0.0791 0.8534 0.9339 0.200 Uiso 1 1 calc R
H18F H 0.0773 0.8347 0.9993 0.200 Uiso 1 1 calc R
C19A C 0.0859(2) 0.7609(2) 0.9707(5) 0.135(3) Uani 1 1 d .
H19D H 0.0586 0.7546 0.9649 0.202 Uiso 1 1 calc R
H19E H 0.0908 0.7658 1.0132 0.202 Uiso 1 1 calc R
H19F H 0.1019 0.7392 0.9572 0.202 Uiso 1 1 calc R
C21A C 0.25273(11) 0.86130(11) 0.91174(17) 0.0581(9) Uani 1 1 d .
C22A C 0.28696(12) 0.85485(13) 0.94244(19) 0.0658(10) Uani 1 1 d .
H22A H 0.2984 0.8300 0.9410 0.079 Uiso 1 1 calc R
C23A C 0.30498(11) 0.88389(13) 0.97535(18) 0.0641(10) Uani 1 1 d .
O23A O 0.33736(9) 0.87492(11) 1.00660(17) 0.0834(9) Uani 1 1 d .
H23A H 0.3457 0.8948 1.0239 0.125 Uiso 1 1 calc R
C24A C 0.28855(12) 0.92065(13) 0.97700(19) 0.0636(10) Uani 1 1 d .
O24A O 0.30686(9) 0.94780(10) 1.01096(14) 0.0771(9) Uani 1 1 d .
H24A H 0.2916 0.9662 1.0192 0.116 Uiso 1 1 d R
C25A C 0.25538(12) 0.92812(12) 0.94335(19) 0.0628(10) Uani 1 1 d .
H25A H 0.2450 0.9535 0.9418 0.075 Uiso 1 1 calc R
C26A C 0.23785(11) 0.89864(11) 0.91249(17) 0.0573(9) Uani 1 1 d .
N31A N 0.20236(9) 0.90695(9) 0.88058(15) 0.0586(8) Uani 1 1 d .
C32A C 0.16928(14) 0.91191(14) 0.9109(2) 0.0722(12) Uani 1 1 d .
H32A H 0.1695 0.9108 0.9534 0.087 Uiso 1 1 calc R
C33A C 0.13513(14) 0.91855(14) 0.8816(2) 0.0766(12) Uani 1 1 d .
H33A H 0.1121 0.9217 0.9040 0.092 Uiso 1 1 calc R
C34A C 0.13372(14) 0.92075(13) 0.8196(2) 0.0716(11) Uani 1 1 d .
C35A C 0.16932(14) 0.91586(16) 0.7894(2) 0.0762(12) Uani 1 1 d .
H35A H 0.1700 0.9172 0.7469 0.091 Uiso 1 1 calc R
C36A C 0.20245(12) 0.90924(13) 0.82018(18) 0.0647(10) Uani 1 1 d .
H36A H 0.2260 0.9062 0.7990 0.078 Uiso 1 1 calc R
C37A C 0.09702(16) 0.92797(19) 0.7851(3) 0.0947(16) Uani 1 1 d .
C38A C 0.0918(2) 0.8964(3) 0.7393(4) 0.150(4) Uani 1 1 d .
H38D H 0.0680 0.9009 0.7168 0.226 Uiso 1 1 calc R
H38E H 0.0902 0.8714 0.7597 0.226 Uiso 1 1 calc R
H38F H 0.1138 0.8963 0.7118 0.226 Uiso 1 1 calc R
C39A C 0.06094(19) 0.9261(2) 0.8253(3) 0.120(2) Uani 1 1 d .
H39D H 0.0379 0.9308 0.8011 0.179 Uiso 1 1 calc R
H39E H 0.0628 0.9458 0.8567 0.179 Uiso 1 1 calc R
H39F H 0.0592 0.9005 0.8437 0.179 Uiso 1 1 calc R
C40A C 0.1003(3) 0.9687(4) 0.7595(8) 0.258(10) Uani 1 1 d .
H40D H 0.0770 0.9747 0.7364 0.387 Uiso 1 1 calc R
H40E H 0.1229 0.9702 0.7333 0.387 Uiso 1 1 calc R
H40F H 0.1030 0.9872 0.7923 0.387 Uiso 1 1 calc R
N41A N 0.22858(15) 0.91138(19) 0.6440(3) 0.1103(18) Uani 1 1 d .
O41A O 0.2386(5) 0.9272(3) 0.6065(7) 0.355(11) Uani 1 1 d .
O42A O 0.23140(18) 0.8771(2) 0.6548(3) 0.171(3) Uani 1 1 d .
O43A O 0.1941(2) 0.9228(3) 0.6420(4) 0.179(3) Uani 1 1 d .
O1W O 0.27695(10) 0.86041(9) 0.75771(14) 0.0772(9) Uani 1 1 d .
H1WA H 0.2766 0.8400 0.7782 0.116 Uiso 1 1 d R
H1WB H 0.2637 0.8651 0.7273 0.116 Uiso 1 1 d R
O2W O 0.24387(10) 1.00840(10) 0.78782(17) 0.0849(10) Uani 1 1 d .
H2WA H 0.2337 1.0066 0.7537 0.127 Uiso 1 1 d R
H2WB H 0.2261 1.0073 0.8130 0.127 Uiso 1 1 d R
O3W O 0.21189(17) 1.0027(2) 0.6821(3) 0.160(2) Uani 1 1 d .
H3WA H 0.2070 0.9801 0.6708 0.240 Uiso 1 1 d R
H3WB H 0.1938 1.0174 0.6720 0.240 Uiso 1 1 d R

loop_
_atom_site_aniso_label
_atom_site_aniso_U_11
_atom_site_aniso_U_22
_atom_site_aniso_U_33
_atom_site_aniso_U_23
_atom_site_aniso_U_13
_atom_site_aniso_U_12
C1 0.050(2) 0.070(2) 0.061(2) -0.0053(18) -0.0040(16) 0.0055(18)
N1 0.0602(19) 0.069(2) 0.0628(19) -0.0051(16) -0.0092(15) 0.0137(16)
N2 0.077(2) 0.073(2) 0.088(3) 0.001(2) -0.017(2) 0.0140(19)
C3 0.072(3) 0.075(3) 0.109(4) -0.014(3) -0.024(3) 0.018(2)
C4 0.075(3) 0.095(4) 0.106(4) -0.034(3) -0.014(3) 0.028(3)
C5 0.062(3) 0.094(3) 0.077(3) -0.017(2) -0.007(2) 0.015(2)
C6 0.120(5) 0.066(3) 0.171(7) -0.007(4) -0.040(5) 0.022(3)
C7 0.161(11) 0.128(9) 0.96(6) 0.17(2) 0.06(2) 0.079(8)
C8 0.302(17) 0.139(8) 0.196(11) -0.004(8) -0.052(11) -0.096(10)
C9 0.40(2) 0.101(6) 0.178(11) 0.054(7) -0.065(13) -0.024(9)
N11 0.0544(17) 0.071(2) 0.0576(17) -0.0042(15) -0.0006(14) 0.0028(15)
N12 0.0582(19) 0.077(2) 0.0601(19) -0.0116(16) 0.0010(15) -0.0055(16)
C13 0.058(2) 0.073(3) 0.069(2) -0.008(2) -0.0035(18) 0.0002(19)
C14 0.061(2) 0.072(3) 0.075(3) -0.012(2) -0.017(2) 0.003(2)
C15 0.060(2) 0.074(3) 0.061(2) -0.0144(19) -0.0138(18) 0.012(2)
C16 0.067(3) 0.093(3) 0.083(3) -0.004(3) 0.000(2) -0.017(2)
C17 0.115(6) 0.213(11) 0.196(10) 0.067(8) 0.072(6) 0.020(6)
C18 0.310(16) 0.257(14) 0.116(6) -0.005(7) 0.009(8) -0.204(13)
C19 0.143(6) 0.190(8) 0.093(4) 0.039(5) -0.010(4) -0.059(6)
C21 0.053(2) 0.062(2) 0.0540(19) 0.0035(16) 0.0002(15) 0.0050(16)
C22 0.053(2) 0.058(2) 0.058(2) 0.0013(16) 0.0005(16) 0.0044(16)
C23 0.051(2) 0.059(2) 0.059(2) -0.0003(16) 0.0015(16) -0.0018(16)
O23 0.0640(16) 0.0580(16) 0.0818(19) -0.0074(13) -0.0056(14) -0.0025(13)
C24 0.0511(19) 0.059(2) 0.0537(19) 0.0050(16) -0.0022(15) -0.0025(16)
O24 0.0567(15) 0.0656(17) 0.0707(16) 0.0056(13) -0.0101(13) -0.0021(12)
C25 0.053(2) 0.058(2) 0.062(2) 0.0049(17) -0.0026(16) 0.0051(16)
C26 0.057(2) 0.057(2) 0.0537(19) 0.0006(16) 0.0006(16) 0.0023(16)
N31 0.0549(17) 0.0597(18) 0.0570(17) 0.0010(14) -0.0036(14) 0.0050(14)
C32 0.077(3) 0.060(2) 0.058(2) 0.0054(18) -0.0023(19) 0.0059(19)
C33 0.090(3) 0.060(2) 0.069(2) 0.0048(19) -0.003(2) 0.006(2)
C34 0.063(2) 0.065(2) 0.070(2) -0.0064(19) -0.0073(19) 0.0106(19)
C35 0.071(3) 0.071(3) 0.063(2) -0.0080(19) 0.0037(19) -0.001(2)
C36 0.063(2) 0.071(2) 0.056(2) -0.0021(18) 0.0097(17) -0.0023(19)
C37 0.097(4) 0.060(3) 0.086(3) -0.008(2) -0.010(3) 0.009(2)
C38 0.222(10) 0.108(5) 0.123(6) -0.023(4) -0.079(6) -0.008(6)
C39 0.179(8) 0.072(4) 0.141(6) -0.023(4) 0.017(5) -0.020(4)
C40 0.141(6) 0.095(4) 0.166(7) -0.044(5) 0.012(5) 0.038(4)
N41 0.139(6) 0.158(7) 0.115(5) 0.031(4) 0.025(4) -0.026(5)
O41 0.373(13) 0.155(6) 0.138(5) 0.015(4) 0.143(7) 0.062(6)
O42 0.079(3) 0.359(11) 0.093(3) 0.041(5) -0.004(2) -0.040(4)
O43 0.191(6) 0.102(3) 0.176(5) 0.058(4) -0.083(4) -0.048(4)
C1A 0.062(2) 0.056(2) 0.063(2) 0.0008(17) 0.0075(17) 0.0044(17)
N1A 0.066(2) 0.0533(17) 0.0635(18) 0.0014(14) 0.0141(15) 0.0059(14)
N2A 0.0586(18) 0.0514(17) 0.0685(19) -0.0011(14) 0.0081(15) 0.0005(14)
C3A 0.058(2) 0.053(2) 0.069(2) -0.0017(17) -0.0003(17) -0.0005(17)
C4A 0.081(3) 0.054(2) 0.090(3) 0.013(2) 0.013(2) 0.009(2)
C5A 0.085(3) 0.063(2) 0.075(3) 0.016(2) 0.022(2) 0.010(2)
C6A 0.058(2) 0.057(2) 0.080(3) -0.0063(19) 0.0052(19) 0.0028(17)
C7A 0.097(4) 0.070(3) 0.100(4) -0.017(3) 0.019(3) 0.000(3)
C8A 0.059(3) 0.130(5) 0.123(5) -0.022(4) 0.005(3) -0.005(3)
C9A 0.088(3) 0.089(3) 0.087(3) 0.002(3) 0.029(3) 0.017(3)
N11A 0.0587(18) 0.0597(18) 0.0593(18) -0.0041(14) 0.0082(14) 0.0006(14)
N12A 0.0596(19) 0.0587(18) 0.0642(19) -0.0051(14) 0.0032(15) 0.0041(14)
C13A 0.059(2) 0.055(2) 0.073(2) -0.0062(18) 0.0060(19) 0.0049(17)
C14A 0.065(2) 0.087(3) 0.064(2) -0.005(2) 0.0124(19) -0.002(2)
C15A 0.072(3) 0.077(3) 0.057(2) -0.0023(19) 0.0015(19) 0.001(2)
C16A 0.061(2) 0.068(3) 0.093(3) -0.008(2) 0.006(2) 0.003(2)
C17A 0.070(3) 0.206(9) 0.110(5) -0.032(5) -0.005(3) -0.015(4)
C18A 0.070(3) 0.118(5) 0.212(9) -0.059(5) 0.001(4) 0.029(3)
C19A 0.093(4) 0.126(6) 0.185(8) 0.044(6) -0.008(5) -0.034(4)
C21A 0.059(2) 0.055(2) 0.060(2) 0.0042(16) 0.0059(17) 0.0019(17)
C22A 0.062(2) 0.065(2) 0.070(2) 0.0138(19) 0.0109(19) 0.0075(19)
C23A 0.052(2) 0.078(3) 0.062(2) 0.0111(19) 0.0026(17) -0.0044(19)
O23A 0.0603(18) 0.101(2) 0.089(2) 0.0127(19) -0.0038(15) -0.0011(16)
C24A 0.055(2) 0.071(3) 0.064(2) 0.0018(19) 0.0051(17) -0.0121(19)
O24A 0.0672(18) 0.087(2) 0.0771(19) -0.0080(16) 0.0027(15) -0.0178(15)
C25A 0.064(2) 0.060(2) 0.064(2) -0.0025(18) 0.0101(18) -0.0035(18)
C26A 0.059(2) 0.058(2) 0.0540(19) -0.0006(16) 0.0040(16) 0.0043(17)
N31A 0.0612(18) 0.0555(17) 0.0590(18) -0.0003(14) 0.0023(14) 0.0054(14)
C32A 0.073(3) 0.082(3) 0.062(2) -0.007(2) 0.007(2) 0.023(2)
C33A 0.072(3) 0.086(3) 0.072(3) -0.009(2) 0.003(2) 0.026(2)
C34A 0.076(3) 0.064(2) 0.075(3) 0.005(2) -0.007(2) 0.010(2)
C35A 0.069(3) 0.096(3) 0.063(2) 0.009(2) 0.000(2) -0.005(2)
C36A 0.062(2) 0.079(3) 0.053(2) 0.0055(19) 0.0056(17) -0.0037(19)
C37A 0.077(3) 0.114(4) 0.093(4) 0.015(3) -0.017(3) 0.013(3)
C38A 0.090(4) 0.249(11) 0.113(5) -0.059(6) -0.019(4) 0.004(6)
C39A 0.081(4) 0.155(6) 0.123(5) -0.007(5) -0.017(3) 0.038(4)
C40A 0.173(9) 0.227(12) 0.37(2) 0.219(14) -0.145(11) -0.058(8)
N41A 0.077(3) 0.130(5) 0.124(4) 0.066(4) -0.011(3) 0.002(3)
O41A 0.49(2) 0.135(6) 0.440(19) 0.137(10) 0.294(18) 0.103(9)
O42A 0.157(5) 0.160(5) 0.197(6) 0.105(5) -0.081(4) -0.062(4)
O43A 0.122(5) 0.242(8) 0.173(6) -0.008(6) -0.008(4) 0.000(5)
O1W 0.088(2) 0.0675(18) 0.0763(19) 0.0102(15) -0.0191(16) -0.0089(15)
O2W 0.0705(19) 0.087(2) 0.097(2) 0.0083(18) 0.0058(17) 0.0107(16)
O3W 0.118(4) 0.213(6) 0.148(5) 0.066(5) -0.031(3) -0.012(4)

loop_
_atom_type_symbol
_atom_type_description
_atom_type_scat_dispersion_real
_atom_type_scat_dispersion_imag
_atom_type_scat_source
C C 0.0181 0.0091 'International Tables Vol C Tables 4.2.6.8 and 6.1.1.4'
H H 0.0000 0.0000 'International Tables Vol C Tables 4.2.6.8 and 6.1.1.4'
N N 0.0311 0.0180 'International Tables Vol C Tables 4.2.6.8 and 6.1.1.4'
O O 0.0492 0.0322 'International Tables Vol C Tables 4.2.6.8 and 6.1.1.4'

loop_
_geom_angle_atom_site_label_1
_geom_angle_atom_site_label_2
_geom_angle_atom_site_label_3
_geom_angle
N1 C1 N11 109.7(3)
N1 C1 C21 111.5(3)
N11 C1 C21 112.7(3)
N1 C1 H1 107.6
N11 C1 H1 107.6
C21 C1 H1 107.6
C5 N1 N2 112.7(4)
C5 N1 C1 128.9(4)
N2 N1 C1 116.9(4)
N1 N2 C3 104.8(5)
N2 C3 C4 110.6(5)
N2 C3 C6 119.4(6)
C4 C3 C6 130.0(6)
C5 C4 C3 106.9(5)
C5 C4 H4 126.5
C3 C4 H4 126.5
N1 C5 C4 104.9(5)
N1 C5 H5 127.5
C4 C5 H5 127.5
C8 C6 C3 108.1(7)
C8 C6 C7 108.9(13)
C3 C6 C7 106.2(8)
C8 C6 C9 102.9(10)
C3 C6 C9 112.0(6)
C7 C6 C9 118.3(13)
C6 C7 H7A 109.5
C6 C7 H7B 109.5
H7A C7 H7B 109.5
C6 C7 H7C 109.5
H7A C7 H7C 109.5
H7B C7 H7C 109.5
C6 C8 H8A 109.5
C6 C8 H8B 109.5
H8A C8 H8B 109.5
C6 C8 H8C 109.5
H8A C8 H8C 109.5
H8B C8 H8C 109.5
C6 C9 H9A 109.5
C6 C9 H9B 109.5
H9A C9 H9B 109.5
C6 C9 H9C 109.5
H9A C9 H9C 109.5
H9B C9 H9C 109.5
C15 N11 N12 112.6(4)
C15 N11 C1 127.3(4)
N12 N11 C1 120.1(3)
C13 N12 N11 104.5(3)
N12 C13 C14 110.4(4)
N12 C13 C16 119.5(4)
C14 C13 C16 129.9(4)
C15 C14 C13 106.0(4)
C15 C14 H14 127.0
C13 C14 H14 127.0
C14 C15 N11 106.5(4)
C14 C15 H15 126.8
N11 C15 H15 126.8
C18 C16 C19 117.1(8)
C18 C16 C13 110.1(5)
C19 C16 C13 109.9(4)
C18 C16 C17 104.8(9)
C19 C16 C17 106.3(7)
C13 C16 C17 108.1(5)
C16 C17 H17A 109.5
C16 C17 H17B 109.5
H17A C17 H17B 109.5
C16 C17 H17C 109.5
H17A C17 H17C 109.5
H17B C17 H17C 109.5
C16 C18 H18A 109.5
C16 C18 H18B 109.5
H18A C18 H18B 109.5
C16 C18 H18C 109.5
H18A C18 H18C 109.5
H18B C18 H18C 109.5
C16 C19 H19A 109.5
C16 C19 H19B 109.5
H19A C19 H19B 109.5
C16 C19 H19C 109.5
H19A C19 H19C 109.5
H19B C19 H19C 109.5
C22 C21 C26 116.1(3)
C22 C21 C1 120.9(3)
C26 C21 C1 122.8(4)
C23 C22 C21 122.6(4)
C23 C22 H22 118.7
C21 C22 H22 118.7
O23 C23 C22 118.2(3)
O23 C23 C24 121.9(3)
C22 C23 C24 120.0(4)
C23 O23 H23 109.5
O24 C24 C25 124.2(3)
O24 C24 C23 116.8(3)
C25 C24 C23 119.1(3)
C24 O24 H24 109.5
C24 C25 C26 120.2(4)
C24 C25 H25 119.9
C26 C25 H25 119.9
C25 C26 C21 122.0(4)
C25 C26 N31 116.3(3)
C21 C26 N31 121.7(3)
C32 N31 C36 120.1(4)
C32 N31 C26 120.1(3)
C36 N31 C26 119.7(3)
N31 C32 C33 120.8(4)
N31 C32 H32 119.6
C33 C32 H32 119.6
C34 C33 C32 120.8(4)
C34 C33 H33 119.6
C32 C33 H33 119.6
C33 C34 C35 117.0(4)
C33 C34 C37 121.8(4)
C35 C34 C37 121.2(4)
C36 C35 C34 120.3(4)
C36 C35 H35 119.9
C34 C35 H35 119.9
N31 C36 C35 121.1(4)
N31 C36 H36 119.5
C35 C36 H36 119.5
C34 C37 C39 111.7(5)
C34 C37 C38 108.3(4)
C39 C37 C38 110.0(7)
C34 C37 C40 107.0(5)
C39 C37 C40 107.9(6)
C38 C37 C40 111.9(7)
C37 C38 H38A 109.5
C37 C38 H38B 109.5
H38A C38 H38B 109.5
C37 C38 H38C 109.5
H38A C38 H38C 109.5
H38B C38 H38C 109.5
C37 C39 H39A 109.5
C37 C39 H39B 109.5
H39A C39 H39B 109.5
C37 C39 H39C 109.5
H39A C39 H39C 109.5
H39B C39 H39C 109.5
C37 C40 H40A 109.5
C37 C40 H40B 109.5
H40A C40 H40B 109.5
C37 C40 H40C 109.5
H40A C40 H40C 109.5
H40B C40 H40C 109.5
O41 N41 O43 120.6(10)
O41 N41 O42 117.1(8)
O43 N41 O42 121.4(7)
N1A C1A N11A 110.0(3)
N1A C1A C21A 113.4(3)
N11A C1A C21A 109.1(3)
N1A C1A H1A 108.0
N11A C1A H1A 108.0
C21A C1A H1A 108.0
C5A N1A N2A 111.4(3)
C5A N1A C1A 129.8(3)
N2A N1A C1A 118.8(3)
C3A N2A N1A 105.4(3)
N2A C3A C4A 109.7(4)
N2A C3A C6A 121.5(4)
C4A C3A C6A 128.8(4)
C5A C4A C3A 106.9(4)
C5A C4A H4A 126.6
C3A C4A H4A 126.6
N1A C5A C4A 106.7(4)
N1A C5A H5A 126.7
C4A C5A H5A 126.7
C3A C6A C9A 111.8(4)
C3A C6A C7A 109.0(4)
C9A C6A C7A 107.5(4)
C3A C6A C8A 109.3(4)
C9A C6A C8A 110.6(5)
C7A C6A C8A 108.6(4)
C6A C7A H7A1 109.5
C6A C7A H7A2 109.5
H7A1 C7A H7A2 109.5
C6A C7A H7A3 109.5
H7A1 C7A H7A3 109.5
H7A2 C7A H7A3 109.5
C6A C8A H8A1 109.5
C6A C8A H8A2 109.5
H8A1 C8A H8A2 109.5
C6A C8A H8A3 109.5
H8A1 C8A H8A3 109.5
H8A2 C8A H8A3 109.5
C6A C9A H9A1 109.5
C6A C9A H9A2 109.5
H9A1 C9A H9A2 109.5
C6A C9A H9A3 109.5
H9A1 C9A H9A3 109.5
H9A2 C9A H9A3 109.5
N12A N11A C15A 112.4(3)
N12A N11A C1A 119.5(3)
C15A N11A C1A 128.2(4)
C13A N12A N11A 104.8(3)
N12A C13A C14A 111.0(4)
N12A C13A C16A 121.9(4)
C14A C13A C16A 127.1(4)
C15A C14A C13A 105.7(4)
C15A C14A H14A 127.1
C13A C14A H14A 127.1
N11A C15A C14A 106.1(4)
N11A C15A H15A 126.9
C14A C15A H15A 126.9
C13A C16A C17A 110.9(4)
C13A C16A C18A 108.2(4)
C17A C16A C18A 109.9(6)
C13A C16A C19A 109.5(5)
C17A C16A C19A 108.7(6)
C18A C16A C19A 109.7(6)
C16A C17A H17D 109.5
C16A C17A H17E 109.5
H17D C17A H17E 109.5
C16A C17A H17F 109.5
H17D C17A H17F 109.5
H17E C17A H17F 109.5
C16A C18A H18D 109.5
C16A C18A H18E 109.5
H18D C18A H18E 109.5
C16A C18A H18F 109.5
H18D C18A H18F 109.5
H18E C18A H18F 109.5
C16A C19A H19D 109.5
C16A C19A H19E 109.5
H19D C19A H19E 109.5
C16A C19A H19F 109.5
H19D C19A H19F 109.5
H19E C19A H19F 109.5
C22A C21A C26A 117.4(4)
C22A C21A C1A 122.4(4)
C26A C21A C1A 119.8(4)
C21A C22A C23A 121.8(4)
C21A C22A H22A 119.1
C23A C22A H22A 119.1
O23A C23A C22A 118.4(4)
O23A C23A C24A 122.2(4)
C22A C23A C24A 119.3(4)
C23A O23A H23A 109.5
O24A C24A C23A 117.0(4)
O24A C24A C25A 123.6(4)
C23A C24A C25A 119.4(4)
C24A O24A H24A 110.3
C26A C25A C24A 119.7(4)
C26A C25A H25A 120.1
C24A C25A H25A 120.1
C25A C26A C21A 122.2(4)
C25A C26A N31A 118.3(4)
C21A C26A N31A 119.5(3)
C32A N31A C36A 119.9(4)
C32A N31A C26A 120.1(3)
C36A N31A C26A 120.0(3)
N31A C32A C33A 121.1(4)
N31A C32A H32A 119.5
C33A C32A H32A 119.5
C32A C33A C34A 121.1(4)
C32A C33A H33A 119.5
C34A C33A H33A 119.5
C33A C34A C35A 116.0(4)
C33A C34A C37A 123.3(5)
C35A C34A C37A 120.8(4)
C36A C35A C34A 121.1(4)
C36A C35A H35A 119.5
C34A C35A H35A 119.5
N31A C36A C35A 120.9(4)
N31A C36A H36A 119.6
C35A C36A H36A 119.6
C38A C37A C34A 109.1(5)
C38A C37A C40A 115.2(9)
C34A C37A C40A 106.4(6)
C38A C37A C39A 105.5(6)
C34A C37A C39A 112.3(5)
C40A C37A C39A 108.5(8)
C37A C38A H38D 109.5
C37A C38A H38E 109.5
H38D C38A H38E 109.5
C37A C38A H38F 109.5
H38D C38A H38F 109.5
H38E C38A H38F 109.5
C37A C39A H39D 109.5
C37A C39A H39E 109.5
H39D C39A H39E 109.5
C37A C39A H39F 109.5
H39D C39A H39F 109.5
H39E C39A H39F 109.5
C37A C40A H40D 109.5
C37A C40A H40E 109.5
H40D C40A H40E 109.5
C37A C40A H40F 109.5
H40D C40A H40F 109.5
H40E C40A H40F 109.5
O41A N41A O42A 129.5(9)
O41A N41A O43A 96.9(10)
O42A N41A O43A 113.0(7)
H1WA O1W H1WB 126.7
H2WA O2W H2WB 107.4
H3WA O3W H3WB 109.4

loop_
_geom_bond_atom_site_label_1
_geom_bond_atom_site_label_2
_geom_bond_distance
C1 N1 1.466(5)
C1 N11 1.453(5)
C1 C21 1.519(5)
C1 H1 1.0000
N1 C5 1.342(6)
N1 N2 1.363(6)
N2 C3 1.330(7)
C3 C4 1.379(9)
C3 C6 1.522(9)
C4 C5 1.386(8)
C4 H4 0.9500
C5 H5 0.9500
C6 C8 1.492(13)
C6 C7 1.491(13)
C6 C9 1.556(17)
C7 H7A 0.9800
C7 H7B 0.9800
C7 H7C 0.9800
C8 H8A 0.9800
C8 H8B 0.9800
C8 H8C 0.9800
C9 H9A 0.9800
C9 H9B 0.9800
C9 H9C 0.9800
N11 C15 1.356(5)
N11 N12 1.358(5)
N12 C13 1.347(6)
C13 C14 1.411(6)
C13 C16 1.511(7)
C14 C15 1.363(7)
C14 H14 0.9500
C15 H15 0.9500
C16 C18 1.470(10)
C16 C19 1.479(9)
C16 C17 1.555(11)
C17 H17A 0.9800
C17 H17B 0.9800
C17 H17C 0.9800
C18 H18A 0.9800
C18 H18B 0.9800
C18 H18C 0.9800
C19 H19A 0.9800
C19 H19B 0.9800
C19 H19C 0.9800
C21 C22 1.396(6)
C21 C26 1.397(6)
C22 C23 1.371(5)
C22 H22 0.9500
C23 O23 1.355(5)
C23 C24 1.399(5)
O23 H23 0.8400
C24 O24 1.365(5)
C24 C25 1.374(6)
O24 H24 0.8400
C25 C26 1.391(5)
C25 H25 0.9500
C26 N31 1.465(5)
N31 C32 1.337(5)
N31 C36 1.349(5)
C32 C33 1.366(6)
C32 H32 0.9500
C33 C34 1.397(7)
C33 H33 0.9500
C34 C35 1.389(7)
C34 C37 1.525(6)
C35 C36 1.369(6)
C35 H35 0.9500
C36 H36 0.9500
C37 C39 1.506(10)
C37 C38 1.539(9)
C37 C40 1.553(9)
C38 H38A 0.9800
C38 H38B 0.9800
C38 H38C 0.9800
C39 H39A 0.9800
C39 H39B 0.9800
C39 H39C 0.9800
C40 H40A 0.9800
C40 H40B 0.9800
C40 H40C 0.9800
N41 O41 1.084(9)
N41 O43 1.219(8)
N41 O42 1.582(12)
C1A N1A 1.461(5)
C1A N11A 1.452(5)
C1A C21A 1.520(6)
C1A H1A 1.0000
N1A C5A 1.356(5)
N1A N2A 1.357(5)
N2A C3A 1.337(5)
C3A C4A 1.401(6)
C3A C6A 1.508(6)
C4A C5A 1.347(7)
C4A H4A 0.9500
C5A H5A 0.9500
C6A C9A 1.525(7)
C6A C7A 1.540(6)
C6A C8A 1.520(7)
C7A H7A1 0.9800
C7A H7A2 0.9800
C7A H7A3 0.9800
C8A H8A1 0.9800
C8A H8A2 0.9800
C8A H8A3 0.9800
C9A H9A1 0.9800
C9A H9A2 0.9800
C9A H9A3 0.9800
N11A N12A 1.360(5)
N11A C15A 1.367(5)
N12A C13A 1.335(5)
C13A C14A 1.414(7)
C13A C16A 1.505(6)
C14A C15A 1.373(6)
C14A H14A 0.9500
C15A H15A 0.9500
C16A C17A 1.504(9)
C16A C18A 1.517(7)
C16A C19A 1.508(9)
C17A H17D 0.9800
C17A H17E 0.9800
C17A H17F 0.9800
C18A H18D 0.9800
C18A H18E 0.9800
C18A H18F 0.9800
C19A H19D 0.9800
C19A H19E 0.9800
C19A H19F 0.9800
C21A C22A 1.388(6)
C21A C26A 1.393(6)
C22A C23A 1.394(6)
C22A H22A 0.9500
C23A O23A 1.357(5)
C23A C24A 1.396(6)
O23A H23A 0.8400
C24A O24A 1.365(5)
C24A C25A 1.398(6)
O24A H24A 0.8487
C25A C26A 1.374(6)
C25A H25A 0.9500
C26A N31A 1.451(5)
N31A C32A 1.343(5)
N31A C36A 1.351(5)
C32A C33A 1.373(7)
C32A H32A 0.9500
C33A C34A 1.387(7)
C33A H33A 0.9500
C34A C35A 1.416(7)
C34A C37A 1.508(7)
C35A C36A 1.358(6)
C35A H35A 0.9500
C36A H36A 0.9500
C37A C38A 1.508(10)
C37A C40A 1.526(11)
C37A C39A 1.541(9)
C38A H38D 0.9800
C38A H38E 0.9800
C38A H38F 0.9800
C39A H39D 0.9800
C39A H39E 0.9800
C39A H39F 0.9800
C40A H40D 0.9800
C40A H40E 0.9800
C40A H40F 0.9800
N41A O41A 1.059(10)
N41A O42A 1.216(8)
N41A O43A 1.259(8)
O41A O43A 1.739(13)
O1W H1WA 0.8437
O1W H1WB 0.8345
O2W H2WA 0.8414
O2W H2WB 0.8346
O3W H3WA 0.8400
O3W H3WB 0.8401

loop_
_geom_hbond_atom_site_label_D
_geom_hbond_atom_site_label_H
_geom_hbond_atom_site_label_A
_geom_hbond_distance_DH
_geom_hbond_distance_HA
_geom_hbond_distance_DA
_geom_hbond_angle_DHA
_geom_hbond_site_symmetry_A
O23 H23 O1W 0.84 1.90 2.667(4) 151.4 .
O24 H24 O2W 0.84 1.88 2.711(4) 173.4 .
O23A H23A O42 0.84 1.98 2.757(8) 154.2 .
O24A H24A O2W 0.85 1.85 2.696(5) 179.4 8_354
O1W H1WA N2A 0.84 2.02 2.864(5) 179.3 .
O1W H1WB O42A 0.83 2.01 2.848(6) 179.1 .
O2W H2WB O41A 0.83 1.96 2.777(9) 165.6 8_354
O2W H2WA O3W 0.84 1.77 2.616(7) 179.5 .
O3W H3WB O41 0.84 1.76 2.598(10) 179.3 3_574
O3W H3WA O43A 0.84 2.13 2.975(12) 179.7 .

loop_
_geom_torsion_atom_site_label_1
_geom_torsion_atom_site_label_2
_geom_torsion_atom_site_label_3
_geom_torsion_atom_site_label_4
_geom_torsion
N11 C1 N1 C5 -46.7(5)
C21 C1 N1 C5 78.9(5)
N11 C1 N1 N2 148.5(3)
C21 C1 N1 N2 -85.9(4)
C5 N1 N2 C3 0.8(5)
C1 N1 N2 C3 168.0(4)
N1 N2 C3 C4 0.3(5)
N1 N2 C3 C6 -177.3(5)
N2 C3 C4 C5 -1.3(6)
C6 C3 C4 C5 176.0(5)
N2 N1 C5 C4 -1.6(5)
C1 N1 C5 C4 -166.9(4)
C3 C4 C5 N1 1.7(5)
N2 C3 C6 C8 91.7(10)
C4 C3 C6 C8 -85.4(10)
N2 C3 C6 C7 -151.5(14)
C4 C3 C6 C7 31.4(15)
N2 C3 C6 C9 -21.0(10)
C4 C3 C6 C9 162.0(8)
N1 C1 N11 C15 -104.1(4)
C21 C1 N11 C15 131.1(4)
N1 C1 N11 N12 73.7(4)
C21 C1 N11 N12 -51.1(5)
C15 N11 N12 C13 -0.8(4)
C1 N11 N12 C13 -178.9(3)
N11 N12 C13 C14 0.7(5)
N11 N12 C13 C16 177.5(4)
N12 C13 C14 C15 -0.4(5)
C16 C13 C14 C15 -176.8(5)
C13 C14 C15 N11 -0.1(5)
N12 N11 C15 C14 0.6(5)
C1 N11 C15 C14 178.5(4)
N12 C13 C16 C18 -178.7(9)
C14 C13 C16 C18 -2.6(10)
N12 C13 C16 C19 50.9(7)
C14 C13 C16 C19 -133.0(7)
N12 C13 C16 C17 -64.8(7)
C14 C13 C16 C17 111.3(7)
N1 C1 C21 C22 13.1(5)
N11 C1 C21 C22 137.0(4)
N1 C1 C21 C26 -171.7(4)
N11 C1 C21 C26 -47.8(5)
C26 C21 C22 C23 1.0(6)
C1 C21 C22 C23 176.4(4)
C21 C22 C23 O23 177.8(4)
C21 C22 C23 C24 -1.5(6)
O23 C23 C24 O24 2.5(5)
C22 C23 C24 O24 -178.2(3)
O23 C23 C24 C25 -178.4(4)
C22 C23 C24 C25 0.9(6)
O24 C24 C25 C26 179.1(4)
C23 C24 C25 C26 0.0(6)
C24 C25 C26 C21 -0.5(6)
C24 C25 C26 N31 -179.8(3)
C22 C21 C26 C25 0.0(6)
C1 C21 C26 C25 -175.3(4)
C22 C21 C26 N31 179.3(3)
C1 C21 C26 N31 3.9(6)
C25 C26 N31 C32 -76.6(5)
C21 C26 N31 C32 104.1(4)
C25 C26 N31 C36 101.1(4)
C21 C26 N31 C36 -78.2(5)
C36 N31 C32 C33 1.1(6)
C26 N31 C32 C33 178.8(4)
N31 C32 C33 C34 -0.2(7)
C32 C33 C34 C35 -0.7(7)
C32 C33 C34 C37 179.5(4)
C33 C34 C35 C36 0.7(6)
C37 C34 C35 C36 -179.5(4)
C32 N31 C36 C35 -1.1(6)
C26 N31 C36 C35 -178.8(4)
C34 C35 C36 N31 0.1(7)
C33 C34 C37 C39 -7.9(7)
C35 C34 C37 C39 172.4(6)
C33 C34 C37 C38 -129.2(7)
C35 C34 C37 C38 51.1(7)
C33 C34 C37 C40 110.1(6)
C35 C34 C37 C40 -69.7(6)
N11A C1A N1A C5A -23.3(6)
C21A C1A N1A C5A 99.2(5)
N11A C1A N1A N2A 158.7(3)
C21A C1A N1A N2A -78.8(4)
C5A N1A N2A C3A -0.2(5)
C1A N1A N2A C3A 178.2(4)
N1A N2A C3A C4A -0.1(5)
N1A N2A C3A C6A -177.7(4)
N2A C3A C4A C5A 0.4(6)
C6A C3A C4A C5A 177.8(4)
N2A N1A C5A C4A 0.5(6)
C1A N1A C5A C4A -177.7(4)
C3A C4A C5A N1A -0.5(6)
N2A C3A C6A C9A -23.3(6)
C4A C3A C6A C9A 159.6(5)
N2A C3A C6A C7A -142.0(4)
C4A C3A C6A C7A 40.9(7)
N2A C3A C6A C8A 99.4(5)
C4A C3A C6A C8A -77.7(6)
N1A C1A N11A N12A -91.5(4)
C21A C1A N11A N12A 143.4(3)
N1A C1A N11A C15A 88.8(5)
C21A C1A N11A C15A -36.2(5)
C15A N11A N12A C13A -0.3(4)
C1A N11A N12A C13A -179.9(3)
N11A N12A C13A C14A 0.0(5)
N11A N12A C13A C16A 177.3(4)
N12A C13A C14A C15A 0.2(5)
C16A C13A C14A C15A -176.8(4)
N12A N11A C15A C14A 0.4(5)
C1A N11A C15A C14A -179.9(4)
C13A C14A C15A N11A -0.4(5)
N12A C13A C16A C17A 7.3(7)
C14A C13A C16A C17A -176.0(6)
N12A C13A C16A C18A -113.3(6)
C14A C13A C16A C18A 63.4(7)
N12A C13A C16A C19A 127.2(6)
C14A C13A C16A C19A -56.0(7)
N1A C1A C21A C22A -20.1(5)
N11A C1A C21A C22A 103.0(4)
N1A C1A C21A C26A 167.6(3)
N11A C1A C21A C26A -69.3(4)
C26A C21A C22A C23A 3.1(6)
C1A C21A C22A C23A -169.3(4)
C21A C22A C23A O23A 176.8(4)
C21A C22A C23A C24A -0.8(6)
O23A C23A C24A O24A 1.0(6)
C22A C23A C24A O24A 178.6(4)
O23A C23A C24A C25A 179.4(4)
C22A C23A C24A C25A -3.0(6)
O24A C24A C25A C26A -177.2(4)
C23A C24A C25A C26A 4.5(6)
C24A C25A C26A C21A -2.2(6)
C24A C25A C26A N31A 176.8(3)
C22A C21A C26A C25A -1.6(6)
C1A C21A C26A C25A 171.1(4)
C22A C21A C26A N31A 179.4(3)
C1A C21A C26A N31A -7.9(5)
C25A C26A N31A C32A -74.1(5)
C21A C26A N31A C32A 104.9(5)
C25A C26A N31A C36A 106.7(4)
C21A C26A N31A C36A -74.3(5)
C36A N31A C32A C33A 1.3(7)
C26A N31A C32A C33A -177.9(4)
N31A C32A C33A C34A -0.7(8)
C32A C33A C34A C35A -0.2(7)
C32A C33A C34A C37A 180.0(5)
C33A C34A C35A C36A 0.3(7)
C37A C34A C35A C36A -179.8(5)
C32A N31A C36A C35A -1.2(7)
C26A N31A C36A C35A 178.0(4)
C34A C35A C36A N31A 0.3(7)
C33A C34A C37A C38A -125.7(7)
C35A C34A C37A C38A 54.5(8)
C33A C34A C37A C40A 109.4(10)
C35A C34A C37A C40A -70.4(10)
C33A C34A C37A C39A -9.1(8)
C35A C34A C37A C39A 171.0(6)
O42A N41A O41A O43A 127.5(14)
O42A N41A O43A O41A -138.3(13)
